data_7705195
loop_
_publ_author_name
'Ghosh, Subrata'
'Selvamani, S.'
'Kamilya, Sujit'
'Mehta, Sakshi'
'Mondal, Abhishake'

_publ_section_title
;
 Tuning of Spin Crossover Properties in a Series of Mononuclear Cobalt(II)
 Complexes Based on Macrocyclic Tetradentate Ligand and Pseudohalide
 Coligands
;
_journal_name_full 'Dalton Transactions'
_journal_paper_doi 10.1039/D0DT02546A
_journal_year 2020
_chemical_formula_sum 'C24 H32 Co N6 S2'
_chemical_formula_weight 527.60
_space_group_crystal_system monoclinic
_space_group_IT_number 14
_space_group_name_Hall '-P 2yn'
_space_group_name_H-M_alt 'P 1 21/n 1'
_atom_sites_solution_hydrogens difmap
_audit_creation_method SHELXL-2016/6
_audit_update_record
;
2020-05-15 deposited with the CCDC.	2020-08-17 downloaded from the CCDC.
;
_cell_angle_alpha 90
_cell_angle_beta 90.056(4)
_cell_angle_gamma 90
_cell_formula_units_Z 4
_cell_length_a 11.6028(9)
_cell_length_b 13.9245(11)
_cell_length_c 15.2779(12)
_cell_measurement_reflns_used 5246
_cell_measurement_temperature 100(2)
_cell_measurement_theta_max 30.634
_cell_measurement_theta_min 1.979
_cell_volume 2468.3(3)
_computing_cell_refinement 'Bruker APEX2'
_computing_data_collection 'Bruker APEX2'
_computing_data_reduction 'Bruker SAINT'
_computing_molecular_graphics 'CrystalMaker 10.4.2'
_computing_publication_material 'Encifer (Allen et al, 2004)'
_computing_structure_refinement 'SHELXL-2016/6 (Sheldrick, 2016)'
_computing_structure_solution 'SHELXT 2014/4 (Sheldrick, 2014)'
_diffrn_ambient_temperature 100(2)
_diffrn_measured_fraction_theta_full 1.000
_diffrn_measured_fraction_theta_max 0.998
_diffrn_measurement_device_type 'Bruker APEX-II CCD'
_diffrn_measurement_method '\f and \w scans'
_diffrn_radiation_type MoK\a
_diffrn_radiation_wavelength 0.71073
_diffrn_reflns_av_R_equivalents 0.1332
_diffrn_reflns_av_unetI/netI 0.0574
_diffrn_reflns_Laue_measured_fraction_full 1.000
_diffrn_reflns_Laue_measured_fraction_max 0.998
_diffrn_reflns_limit_h_max 16
_diffrn_reflns_limit_h_min -16
_diffrn_reflns_limit_k_max 19
_diffrn_reflns_limit_k_min -19
_diffrn_reflns_limit_l_max 21
_diffrn_reflns_limit_l_min -21
_diffrn_reflns_number 106108
_diffrn_reflns_point_group_measured_fraction_full 1.000
_diffrn_reflns_point_group_measured_fraction_max 0.998
_diffrn_reflns_theta_full 25.242
_diffrn_reflns_theta_max 30.634
_diffrn_reflns_theta_min 1.979
_diffrn_source 'sealed tube'
_exptl_absorpt_coefficient_mu 0.889
_exptl_absorpt_correction_T_max 0.943
_exptl_absorpt_correction_T_min 0.845
_exptl_absorpt_correction_type multi-scan
_exptl_absorpt_process_details SADABS
_exptl_crystal_colour Violet
_exptl_crystal_density_diffrn 1.420
_exptl_crystal_description Block
_exptl_crystal_F_000 1108
_exptl_crystal_size_max 0.600
_exptl_crystal_size_mid 0.400
_exptl_crystal_size_min 0.300
_refine_diff_density_max 0.751
_refine_diff_density_min -0.494
_refine_diff_density_rms 0.085
_refine_ls_extinction_method none
_refine_ls_goodness_of_fit_ref 1.009
_refine_ls_hydrogen_treatment refall
_refine_ls_matrix_type full
_refine_ls_number_parameters 426
_refine_ls_number_reflns 7597
_refine_ls_number_restraints 0
_refine_ls_restrained_S_all 1.009
_refine_ls_R_factor_all 0.0787
_refine_ls_R_factor_gt 0.0419
_refine_ls_shift/su_max 0.000
_refine_ls_shift/su_mean 0.000
_refine_ls_structure_factor_coef Fsqd
_refine_ls_weighting_details 'w=1/[\s^2^(Fo^2^)+(0.0373P)^2^+1.7310P] where P=(Fo^2^+2Fc^2^)/3'
_refine_ls_weighting_scheme calc
_refine_ls_wR_factor_gt 0.0864
_refine_ls_wR_factor_ref 0.1026
_reflns_Friedel_coverage 0.000
_reflns_number_gt 5246
_reflns_number_total 7597
_reflns_threshold_expression 'I > 2\s(I)'
_cod_data_source_file d0dt02546a2.cif
_cod_data_source_block Complex1_100K
_cod_original_sg_symbol_H-M 'P 21/n'
_cod_database_code 7705195
_shelx_shelxl_version_number 2016/6
_shelx_space_group_comment
;
The symmetry employed for this shelxl refinement is uniquely defined
by the following loop, which should always be used as a source of
symmetry information in preference to the above space-group names.
They are only intended as comments.
;
_shelx_estimated_absorpt_t_min 0.625
_shelx_estimated_absorpt_t_max 0.782

loop_
_space_group_symop_operation_xyz
'x, y, z'
'-x+1/2, y+1/2, -z+1/2'
'-x, -y, -z'
'x-1/2, -y-1/2, z-1/2'

loop_
_atom_site_label
_atom_site_type_symbol
_atom_site_fract_x
_atom_site_fract_y
_atom_site_fract_z
_atom_site_U_iso_or_equiv
_atom_site_adp_type
_atom_site_occupancy
_atom_site_site_symmetry_order
_atom_site_calc_flag
_atom_site_refinement_flags_posn
_atom_site_refinement_flags_adp
_atom_site_refinement_flags_occupancy
_atom_site_disorder_assembly
_atom_site_disorder_group
Co1 Co 0.43098(2) 0.14450(2) 0.74923(2) 0.01542(8) Uani 1 1 d . . . . .
S1 S 0.44725(6) 0.37112(5) 0.51873(4) 0.03489(16) Uani 1 1 d . . . . .
S2 S 0.35059(6) 0.33974(5) 0.99557(4) 0.03407(16) Uani 1 1 d . . . . .
N1 N 0.63480(14) 0.15043(12) 0.76104(11) 0.0146(3) Uani 1 1 d . . . . .
N3 N 0.26275(14) 0.05390(12) 0.73928(11) 0.0147(3) Uani 1 1 d . . . . .
N2 N 0.47996(14) 0.04342(12) 0.66529(11) 0.0149(3) Uani 1 1 d . . . . .
N4 N 0.45988(15) 0.04241(12) 0.83758(11) 0.0145(3) Uani 1 1 d . . . . .
C19 C 0.6737(2) 0.25686(19) 0.88789(15) 0.0232(5) Uani 1 1 d . . . . .
N6 N 0.38565(16) 0.23467(14) 0.84251(12) 0.0211(4) Uani 1 1 d . . . . .
C1 C 0.42772(19) 0.29427(16) 0.59798(16) 0.0234(5) Uani 1 1 d . . . . .
C16 C 0.66720(19) 0.06743(16) 0.81693(15) 0.0187(4) Uani 1 1 d . . . . .
C15 C 0.56719(18) 0.01340(14) 0.85649(13) 0.0157(4) Uani 1 1 d . . . . .
C6 C 0.5583(2) -0.10107(16) 0.55834(14) 0.0205(4) Uani 1 1 d . . . . .
C8 C 0.41077(18) -0.03044(14) 0.64590(13) 0.0148(4) Uani 1 1 d . . . . .
N5 N 0.41475(16) 0.23969(14) 0.65410(13) 0.0228(4) Uani 1 1 d . . . . .
C17 C 0.69546(18) 0.24224(15) 0.79009(14) 0.0177(4) Uani 1 1 d . . . . .
C4 C 0.58954(17) 0.04500(14) 0.63640(13) 0.0154(4) Uani 1 1 d . . . . .
C21 C 0.15262(18) 0.09982(14) 0.70468(14) 0.0172(4) Uani 1 1 d . . . . .
C23 C 0.1680(2) 0.12068(18) 0.60699(15) 0.0223(5) Uani 1 1 d . . . . .
C22 C 0.0478(2) 0.03431(17) 0.71712(17) 0.0230(5) Uani 1 1 d . . . . .
C24 C 0.1332(2) 0.19512(16) 0.75151(17) 0.0222(5) Uani 1 1 d . . . . .
C7 C 0.44784(19) -0.10392(15) 0.59116(14) 0.0180(4) Uani 1 1 d . . . . .
C10 C 0.25339(19) 0.02726(15) 0.83350(14) 0.0180(4) Uani 1 1 d . . . . .
C3 C 0.66173(18) 0.12719(15) 0.66836(14) 0.0170(4) Uani 1 1 d . . . . .
C2 C 0.36981(18) 0.27843(16) 0.90593(15) 0.0203(4) Uani 1 1 d . . . . .
C11 C 0.36817(18) -0.00820(14) 0.86576(13) 0.0167(4) Uani 1 1 d . . . . .
C5 C 0.63098(19) -0.02642(15) 0.58230(14) 0.0186(4) Uani 1 1 d . . . . .
C9 C 0.29346(19) -0.03361(15) 0.68812(14) 0.0173(4) Uani 1 1 d . . . . .
C14 C 0.5855(2) -0.06724(16) 0.90844(15) 0.0213(4) Uani 1 1 d . . . . .
C20 C 0.82493(19) 0.23778(18) 0.77286(16) 0.0217(5) Uani 1 1 d . . . . .
C12 C 0.3816(2) -0.08921(16) 0.91684(15) 0.0219(5) Uani 1 1 d . . . . .
C13 C 0.4927(2) -0.11854(16) 0.93895(16) 0.0246(5) Uani 1 1 d . . . . .
C18 C 0.6437(2) 0.32724(16) 0.74180(16) 0.0219(5) Uani 1 1 d . . . . .
H10B H 0.2296(18) 0.0852(16) 0.8660(14) 0.010(5) Uiso 1 1 d . . . . .
H3B H 0.6493(18) 0.1854(17) 0.6322(14) 0.013(6) Uiso 1 1 d . . . . .
H9A H 0.239(2) -0.0475(17) 0.6419(16) 0.021(6) Uiso 1 1 d . . . . .
H3A H 0.745(2) 0.1077(16) 0.6612(14) 0.014(6) Uiso 1 1 d . . . . .
H18B H 0.654(2) 0.3252(17) 0.6789(16) 0.018(6) Uiso 1 1 d . . . . .
H20B H 0.838(2) 0.2359(17) 0.7128(16) 0.018(6) Uiso 1 1 d . . . . .
H6 H 0.5835(19) -0.1480(16) 0.5230(15) 0.014(6) Uiso 1 1 d . . . . .
H18A H 0.681(2) 0.3860(18) 0.7631(16) 0.021(6) Uiso 1 1 d . . . . .
H10A H 0.200(2) -0.0203(17) 0.8436(15) 0.018(6) Uiso 1 1 d . . . . .
H16A H 0.719(2) 0.0868(18) 0.8637(17) 0.025(7) Uiso 1 1 d . . . . .
H14 H 0.661(2) -0.0847(17) 0.9222(15) 0.020(6) Uiso 1 1 d . . . . .
H20A H 0.859(2) 0.1823(19) 0.8002(17) 0.025(7) Uiso 1 1 d . . . . .
H22C H 0.058(2) -0.027(2) 0.6921(17) 0.031(7) Uiso 1 1 d . . . . .
H24C H 0.198(2) 0.2381(17) 0.7438(15) 0.017(6) Uiso 1 1 d . . . . .
H18C H 0.563(2) 0.3337(18) 0.7556(16) 0.024(7) Uiso 1 1 d . . . . .
H19C H 0.598(2) 0.2432(18) 0.9037(16) 0.025(7) Uiso 1 1 d . . . . .
H24B H 0.118(2) 0.1862(19) 0.8102(18) 0.031(7) Uiso 1 1 d . . . . .
H16B H 0.710(2) 0.019(2) 0.7818(19) 0.042(8) Uiso 1 1 d . . . . .
H20C H 0.864(2) 0.297(2) 0.7975(18) 0.038(8) Uiso 1 1 d . . . . .
H22A H -0.021(2) 0.0660(19) 0.6888(17) 0.028(7) Uiso 1 1 d . . . . .
H19A H 0.725(2) 0.217(2) 0.9218(18) 0.033(8) Uiso 1 1 d . . . . .
H9B H 0.294(2) -0.0892(18) 0.7248(16) 0.024(7) Uiso 1 1 d . . . . .
H5 H 0.711(2) -0.0231(17) 0.5627(16) 0.023(7) Uiso 1 1 d . . . . .
H22B H 0.029(2) 0.0224(18) 0.7760(17) 0.025(7) Uiso 1 1 d . . . . .
H23B H 0.240(2) 0.1571(19) 0.5962(17) 0.032(7) Uiso 1 1 d . . . . .
H23A H 0.106(2) 0.1579(19) 0.5893(18) 0.034(8) Uiso 1 1 d . . . . .
H7 H 0.401(2) -0.1563(17) 0.5778(16) 0.022(6) Uiso 1 1 d . . . . .
H19B H 0.690(2) 0.322(2) 0.9012(17) 0.032(7) Uiso 1 1 d . . . . .
H12 H 0.314(2) -0.1213(19) 0.9373(17) 0.028(7) Uiso 1 1 d . . . . .
H13 H 0.502(2) -0.173(2) 0.9739(18) 0.038(8) Uiso 1 1 d . . . . .
H23C H 0.169(2) 0.062(2) 0.5721(18) 0.038(8) Uiso 1 1 d . . . . .
H24A H 0.066(2) 0.227(2) 0.7227(18) 0.033(7) Uiso 1 1 d . . . . .

loop_
_atom_site_aniso_label
_atom_site_aniso_U_11
_atom_site_aniso_U_22
_atom_site_aniso_U_33
_atom_site_aniso_U_23
_atom_site_aniso_U_13
_atom_site_aniso_U_12
Co1 0.01706(14) 0.01556(13) 0.01364(13) -0.00174(11) 0.00261(10) -0.00317(11)
S1 0.0431(4) 0.0307(3) 0.0309(3) 0.0022(3) 0.0025(3) 0.0020(3)
S2 0.0408(4) 0.0410(4) 0.0204(3) -0.0034(3) -0.0022(3) 0.0248(3)
N1 0.0149(8) 0.0146(8) 0.0141(8) -0.0009(7) 0.0018(6) 0.0002(6)
N3 0.0160(8) 0.0135(8) 0.0148(8) 0.0000(6) 0.0004(6) -0.0002(6)
N2 0.0167(8) 0.0126(8) 0.0153(8) 0.0007(6) 0.0005(7) 0.0023(6)
N4 0.0174(8) 0.0114(8) 0.0148(8) -0.0005(6) 0.0004(7) 0.0003(6)
C19 0.0194(11) 0.0298(13) 0.0204(11) -0.0084(9) 0.0039(9) -0.0058(9)
N6 0.0206(9) 0.0239(10) 0.0190(9) 0.0031(7) -0.0012(7) -0.0047(7)
C1 0.0184(11) 0.0222(11) 0.0297(12) -0.0122(10) 0.0008(9) -0.0002(8)
C16 0.0171(10) 0.0189(10) 0.0201(11) 0.0015(8) 0.0012(8) 0.0032(8)
C15 0.0201(10) 0.0128(9) 0.0144(9) -0.0032(7) -0.0012(8) 0.0005(7)
C6 0.0264(12) 0.0179(10) 0.0173(10) -0.0039(8) -0.0021(9) 0.0083(9)
C8 0.0182(10) 0.0121(9) 0.0142(9) 0.0008(7) -0.0027(8) 0.0009(7)
N5 0.0205(9) 0.0240(10) 0.0239(10) -0.0079(8) 0.0058(8) -0.0056(8)
C17 0.0156(10) 0.0178(10) 0.0197(10) -0.0023(8) 0.0017(8) -0.0024(8)
C4 0.0164(10) 0.0162(9) 0.0136(9) 0.0011(7) 0.0012(7) 0.0031(7)
C21 0.0150(10) 0.0143(9) 0.0222(11) 0.0015(8) -0.0005(8) -0.0004(8)
C23 0.0206(11) 0.0246(12) 0.0216(11) 0.0042(9) -0.0039(9) -0.0023(9)
C22 0.0170(11) 0.0213(11) 0.0308(13) -0.0002(10) 0.0004(9) -0.0042(9)
C24 0.0187(11) 0.0176(10) 0.0302(13) -0.0011(9) -0.0018(9) 0.0021(8)
C7 0.0228(11) 0.0138(10) 0.0173(10) -0.0016(8) -0.0056(8) 0.0027(8)
C10 0.0189(10) 0.0161(10) 0.0190(10) 0.0035(8) 0.0025(8) -0.0026(8)
C3 0.0171(10) 0.0175(10) 0.0165(10) -0.0019(8) 0.0041(8) 0.0004(8)
C2 0.0158(10) 0.0228(11) 0.0222(11) 0.0067(9) -0.0022(8) 0.0008(8)
C11 0.0220(10) 0.0126(9) 0.0157(10) 0.0007(7) 0.0015(8) -0.0018(8)
C5 0.0186(10) 0.0195(10) 0.0178(10) -0.0003(8) 0.0002(8) 0.0054(8)
C9 0.0197(10) 0.0118(9) 0.0205(10) -0.0008(8) -0.0008(8) -0.0008(8)
C14 0.0252(12) 0.0180(10) 0.0206(11) 0.0030(8) -0.0016(9) 0.0040(9)
C20 0.0156(10) 0.0277(12) 0.0217(12) -0.0049(9) 0.0024(8) -0.0028(9)
C12 0.0265(12) 0.0171(10) 0.0220(11) 0.0058(8) 0.0002(9) -0.0042(9)
C13 0.0334(13) 0.0166(10) 0.0237(12) 0.0072(9) -0.0003(10) 0.0015(9)
C18 0.0220(11) 0.0148(10) 0.0287(13) -0.0012(9) 0.0027(9) -0.0042(8)

loop_
_atom_type_symbol
_atom_type_description
_atom_type_scat_dispersion_real
_atom_type_scat_dispersion_imag
_atom_type_scat_source
C C 0.0033 0.0016 'International Tables Vol C Tables 4.2.6.8 and 6.1.1.4'
H H 0.0000 0.0000 'International Tables Vol C Tables 4.2.6.8 and 6.1.1.4'
N N 0.0061 0.0033 'International Tables Vol C Tables 4.2.6.8 and 6.1.1.4'
S S 0.1246 0.1234 'International Tables Vol C Tables 4.2.6.8 and 6.1.1.4'
Co Co 0.3494 0.9721 'International Tables Vol C Tables 4.2.6.8 and 6.1.1.4'

loop_
_geom_angle_atom_site_label_1
_geom_angle_atom_site_label_2
_geom_angle_atom_site_label_3
_geom_angle
_geom_angle_site_symmetry_1
_geom_angle_site_symmetry_3
_geom_angle_publ_flag
N6 Co1 N5 94.55(8) . . ?
N6 Co1 N2 173.86(7) . . ?
N5 Co1 N2 91.57(7) . . ?
N6 Co1 N4 90.55(7) . . ?
N5 Co1 N4 174.11(7) . . ?
N2 Co1 N4 83.32(7) . . ?
N6 Co1 N3 99.67(7) . . ?
N5 Co1 N3 103.66(7) . . ?
N2 Co1 N3 79.31(6) . . ?
N4 Co1 N3 78.34(7) . . ?
N6 Co1 N1 100.92(7) . . ?
N5 Co1 N1 97.28(7) . . ?
N2 Co1 N1 77.76(6) . . ?
N4 Co1 N1 78.81(6) . . ?
N3 Co1 N1 149.20(6) . . ?
C16 N1 C3 108.97(16) . . ?
C16 N1 C17 111.62(16) . . ?
C3 N1 C17 111.25(15) . . ?
C16 N1 Co1 105.56(12) . . ?
C3 N1 Co1 97.50(12) . . ?
C17 N1 Co1 120.72(12) . . ?
C10 N3 C9 108.69(16) . . ?
C10 N3 C21 112.19(16) . . ?
C9 N3 C21 111.23(16) . . ?
C10 N3 Co1 97.68(12) . . ?
C9 N3 Co1 106.03(12) . . ?
C21 N3 Co1 119.87(12) . . ?
C8 N2 C4 120.44(17) . . ?
C8 N2 Co1 121.02(14) . . ?
C4 N2 Co1 118.08(14) . . ?
C15 N4 C11 120.49(18) . . ?
C15 N4 Co1 121.18(14) . . ?
C11 N4 Co1 117.27(14) . . ?
C17 C19 H19C 112.6(16) . . ?
C17 C19 H19A 110.4(16) . . ?
H19C C19 H19A 109(2) . . ?
C17 C19 H19B 107.8(16) . . ?
H19C C19 H19B 109(2) . . ?
H19A C19 H19B 108(2) . . ?
C2 N6 Co1 168.99(18) . . ?
N5 C1 S1 179.5(2) . . ?
N1 C16 C15 115.07(17) . . ?
N1 C16 H16A 111.3(15) . . ?
C15 C16 H16A 108.5(15) . . ?
N1 C16 H16B 109.9(17) . . ?
C15 C16 H16B 105.7(17) . . ?
H16A C16 H16B 106(2) . . ?
N4 C15 C14 120.52(19) . . ?
N4 C15 C16 118.54(18) . . ?
C14 C15 C16 120.88(19) . . ?
C7 C6 C5 119.4(2) . . ?
C7 C6 H6 120.2(15) . . ?
C5 C6 H6 120.4(15) . . ?
N2 C8 C7 120.87(19) . . ?
N2 C8 C9 118.02(17) . . ?
C7 C8 C9 121.06(18) . . ?
C1 N5 Co1 167.03(19) . . ?
C18 C17 N1 109.25(17) . . ?
C18 C17 C20 109.68(19) . . ?
N1 C17 C20 111.70(17) . . ?
C18 C17 C19 107.77(19) . . ?
N1 C17 C19 108.61(17) . . ?
C20 C17 C19 109.73(18) . . ?
N2 C4 C5 120.95(19) . . ?
N2 C4 C3 115.66(17) . . ?
C5 C4 C3 123.38(19) . . ?
N3 C21 C24 109.09(17) . . ?
N3 C21 C23 108.62(17) . . ?
C24 C21 C23 108.05(18) . . ?
N3 C21 C22 111.90(17) . . ?
C24 C21 C22 110.01(18) . . ?
C23 C21 C22 109.09(19) . . ?
C21 C23 H23B 111.0(16) . . ?
C21 C23 H23A 107.3(17) . . ?
H23B C23 H23A 109(2) . . ?
C21 C23 H23C 112.1(17) . . ?
H23B C23 H23C 109(2) . . ?
H23A C23 H23C 108(2) . . ?
C21 C22 H22C 112.7(16) . . ?
C21 C22 H22A 108.4(15) . . ?
H22C C22 H22A 109(2) . . ?
C21 C22 H22B 114.1(16) . . ?
H22C C22 H22B 105(2) . . ?
H22A C22 H22B 108(2) . . ?
C21 C24 H24C 111.6(14) . . ?
C21 C24 H24B 111.6(17) . . ?
H24C C24 H24B 110(2) . . ?
C21 C24 H24A 107.4(16) . . ?
H24C C24 H24A 106(2) . . ?
H24B C24 H24A 110(2) . . ?
C6 C7 C8 119.1(2) . . ?
C6 C7 H7 119.1(15) . . ?
C8 C7 H7 121.8(15) . . ?
N3 C10 C11 109.46(17) . . ?
N3 C10 H10B 107.7(13) . . ?
C11 C10 H10B 110.6(13) . . ?
N3 C10 H10A 112.9(15) . . ?
C11 C10 H10A 108.0(15) . . ?
H10B C10 H10A 108.2(19) . . ?
N1 C3 C4 111.01(16) . . ?
N1 C3 H3B 108.8(13) . . ?
C4 C3 H3B 111.2(13) . . ?
N1 C3 H3A 111.3(13) . . ?
C4 C3 H3A 107.2(13) . . ?
H3B C3 H3A 107.4(18) . . ?
N6 C2 S2 178.7(2) . . ?
N4 C11 C12 121.3(2) . . ?
N4 C11 C10 115.04(18) . . ?
C12 C11 C10 123.60(19) . . ?
C4 C5 C6 119.1(2) . . ?
C4 C5 H5 118.8(14) . . ?
C6 C5 H5 122.1(14) . . ?
N3 C9 C8 114.63(17) . . ?
N3 C9 H9A 113.0(14) . . ?
C8 C9 H9A 106.5(14) . . ?
N3 C9 H9B 110.8(15) . . ?
C8 C9 H9B 105.7(15) . . ?
H9A C9 H9B 106(2) . . ?
C13 C14 C15 119.6(2) . . ?
C13 C14 H14 121.7(15) . . ?
C15 C14 H14 118.7(15) . . ?
C17 C20 H20B 109.2(15) . . ?
C17 C20 H20A 111.1(15) . . ?
H20B C20 H20A 110(2) . . ?
C17 C20 H20C 110.0(16) . . ?
H20B C20 H20C 109(2) . . ?
H20A C20 H20C 108(2) . . ?
C11 C12 C13 118.7(2) . . ?
C11 C12 H12 118.5(16) . . ?
C13 C12 H12 122.7(16) . . ?
C14 C13 C12 119.4(2) . . ?
C14 C13 H13 121.5(18) . . ?
C12 C13 H13 119.1(18) . . ?
C17 C18 H18B 114.2(14) . . ?
C17 C18 H18A 108.5(14) . . ?
H18B C18 H18A 108(2) . . ?
C17 C18 H18C 110.5(15) . . ?
H18B C18 H18C 110(2) . . ?
H18A C18 H18C 106(2) . . ?

loop_
_geom_bond_atom_site_label_1
_geom_bond_atom_site_label_2
_geom_bond_distance
_geom_bond_site_symmetry_2
_geom_bond_publ_flag
Co1 N6 1.971(2) . ?
Co1 N5 1.976(2) . ?
Co1 N2 1.9874(17) . ?
Co1 N4 1.9886(17) . ?
Co1 N3 2.3290(17) . ?
Co1 N1 2.3731(17) . ?
S1 C1 1.632(3) . ?
S2 C2 1.629(2) . ?
N1 C16 1.485(3) . ?
N1 C3 1.486(3) . ?
N1 C17 1.525(3) . ?
N3 C10 1.491(3) . ?
N3 C9 1.491(3) . ?
N3 C21 1.523(3) . ?
N2 C8 1.338(3) . ?
N2 C4 1.346(3) . ?
N4 C15 1.340(3) . ?
N4 C11 1.347(3) . ?
C19 C17 1.529(3) . ?
C19 H19C 0.93(3) . ?
C19 H19A 0.96(3) . ?
C19 H19B 0.94(3) . ?
N6 C2 1.159(3) . ?
C1 N5 1.156(3) . ?
C16 C15 1.510(3) . ?
C16 H16A 0.97(3) . ?
C16 H16B 0.99(3) . ?
C15 C14 1.391(3) . ?
C6 C7 1.377(3) . ?
C6 C5 1.387(3) . ?
C6 H6 0.90(2) . ?
C8 C7 1.390(3) . ?
C8 C9 1.507(3) . ?
C17 C18 1.518(3) . ?
C17 C20 1.527(3) . ?
C4 C5 1.380(3) . ?
C4 C3 1.500(3) . ?
C21 C24 1.524(3) . ?
C21 C23 1.531(3) . ?
C21 C22 1.533(3) . ?
C23 H23B 0.99(3) . ?
C23 H23A 0.93(3) . ?
C23 H23C 0.97(3) . ?
C22 H22C 0.95(3) . ?
C22 H22A 1.01(3) . ?
C22 H22B 0.94(3) . ?
C24 H24C 0.97(2) . ?
C24 H24B 0.92(3) . ?
C24 H24A 1.00(3) . ?
C7 H7 0.93(2) . ?
C10 C11 1.503(3) . ?
C10 H10B 0.99(2) . ?
C10 H10A 0.92(2) . ?
C3 H3B 0.99(2) . ?
C3 H3A 1.01(2) . ?
C11 C12 1.380(3) . ?
C5 H5 0.98(2) . ?
C9 H9A 0.97(2) . ?
C9 H9B 0.95(3) . ?
C14 C13 1.374(3) . ?
C14 H14 0.94(2) . ?
C20 H20B 0.93(2) . ?
C20 H20A 0.96(3) . ?
C20 H20C 1.01(3) . ?
C12 C13 1.394(3) . ?
C12 H12 0.95(3) . ?
C13 H13 0.93(3) . ?
C18 H18B 0.97(2) . ?
C18 H18A 0.98(2) . ?
C18 H18C 0.96(3) . ?

loop_
_geom_torsion_atom_site_label_1
_geom_torsion_atom_site_label_2
_geom_torsion_atom_site_label_3
_geom_torsion_atom_site_label_4
_geom_torsion
_geom_torsion_site_symmetry_1
_geom_torsion_site_symmetry_2
_geom_torsion_site_symmetry_3
_geom_torsion_site_symmetry_4
_geom_torsion_publ_flag
C3 N1 C16 C15 -110.34(19) . . . . ?
C17 N1 C16 C15 126.40(19) . . . . ?
Co1 N1 C16 C15 -6.5(2) . . . . ?
C11 N4 C15 C14 -2.6(3) . . . . ?
Co1 N4 C15 C14 -170.47(15) . . . . ?
C11 N4 C15 C16 174.72(18) . . . . ?
Co1 N4 C15 C16 6.8(2) . . . . ?
N1 C16 C15 N4 1.1(3) . . . . ?
N1 C16 C15 C14 178.43(19) . . . . ?
C4 N2 C8 C7 -4.1(3) . . . . ?
Co1 N2 C8 C7 -176.21(15) . . . . ?
C4 N2 C8 C9 173.40(18) . . . . ?
Co1 N2 C8 C9 1.3(2) . . . . ?
C16 N1 C17 C18 -170.03(17) . . . . ?
C3 N1 C17 C18 68.0(2) . . . . ?
Co1 N1 C17 C18 -45.2(2) . . . . ?
C16 N1 C17 C20 68.4(2) . . . . ?
C3 N1 C17 C20 -53.5(2) . . . . ?
Co1 N1 C17 C20 -166.71(14) . . . . ?
C16 N1 C17 C19 -52.7(2) . . . . ?
C3 N1 C17 C19 -174.67(17) . . . . ?
Co1 N1 C17 C19 72.13(19) . . . . ?
C8 N2 C4 C5 3.7(3) . . . . ?
Co1 N2 C4 C5 176.01(15) . . . . ?
C8 N2 C4 C3 -175.11(18) . . . . ?
Co1 N2 C4 C3 -2.8(2) . . . . ?
C10 N3 C21 C24 64.9(2) . . . . ?
C9 N3 C21 C24 -173.10(17) . . . . ?
Co1 N3 C21 C24 -48.7(2) . . . . ?
C10 N3 C21 C23 -177.54(17) . . . . ?
C9 N3 C21 C23 -55.5(2) . . . . ?
Co1 N3 C21 C23 68.84(19) . . . . ?
C10 N3 C21 C22 -57.0(2) . . . . ?
C9 N3 C21 C22 64.9(2) . . . . ?
Co1 N3 C21 C22 -170.67(14) . . . . ?
C5 C6 C7 C8 1.6(3) . . . . ?
N2 C8 C7 C6 1.5(3) . . . . ?
C9 C8 C7 C6 -175.99(19) . . . . ?
C9 N3 C10 C11 62.3(2) . . . . ?
C21 N3 C10 C11 -174.30(16) . . . . ?
Co1 N3 C10 C11 -47.59(16) . . . . ?
C16 N1 C3 C4 64.3(2) . . . . ?
C17 N1 C3 C4 -172.17(16) . . . . ?
Co1 N1 C3 C4 -45.01(17) . . . . ?
N2 C4 C3 N1 37.9(2) . . . . ?
C5 C4 C3 N1 -140.8(2) . . . . ?
C15 N4 C11 C12 2.0(3) . . . . ?
Co1 N4 C11 C12 170.34(16) . . . . ?
C15 N4 C11 C10 -174.90(18) . . . . ?
Co1 N4 C11 C10 -6.5(2) . . . . ?
N3 C10 C11 N4 41.7(2) . . . . ?
N3 C10 C11 C12 -135.1(2) . . . . ?
N2 C4 C5 C6 -0.6(3) . . . . ?
C3 C4 C5 C6 178.1(2) . . . . ?
C7 C6 C5 C4 -2.0(3) . . . . ?
C10 N3 C9 C8 -114.24(19) . . . . ?
C21 N3 C9 C8 121.76(19) . . . . ?
Co1 N3 C9 C8 -10.1(2) . . . . ?
N2 C8 C9 N3 7.1(3) . . . . ?
C7 C8 C9 N3 -175.42(18) . . . . ?
N4 C15 C14 C13 1.4(3) . . . . ?
C16 C15 C14 C13 -175.9(2) . . . . ?
N4 C11 C12 C13 -0.2(3) . . . . ?
C10 C11 C12 C13 176.4(2) . . . . ?
C15 C14 C13 C12 0.4(3) . . . . ?
C11 C12 C13 C14 -1.0(3) . . . . ?
